data_7716755
loop_
_publ_author_name
'Dong, Wen-Shuai'
'Mei, Hao-Zheng'
'Yu, Qi-Yao'
'Xu, Mei-Qi'
'Li, Zong-You'
'Zhang, Jian-Guo'

_publ_section_title
;
 Structure and performance regulation of energetic complexes through
 multifunctional molecular self-assembly.
;
_journal_issue 33
_journal_name_full 'Dalton transactions (Cambridge, England : 2003)'
_journal_page_first 13925
_journal_page_last 13932
_journal_paper_doi 10.1039/d4dt00830h
_journal_volume 53
_journal_year 2024
_chemical_formula_sum 'C8 H24 N10 O8 Zn'
_chemical_formula_weight 453.74
_space_group_crystal_system hexagonal
_space_group_IT_number 179
_space_group_name_Hall 'P 65 2 (0 0 1)'
_space_group_name_H-M_alt 'P 65 2 2'
_atom_sites_solution_hydrogens mixed
_audit_creation_method SHELXL-2019/2
_audit_update_record
;
2024-07-19 deposited with the CCDC.	2024-07-23 downloaded from the CCDC.
;
_cell_angle_alpha 90
_cell_angle_beta 90
_cell_angle_gamma 120
_cell_formula_units_Z 6
_cell_length_a 9.4361(11)
_cell_length_b 9.4361(11)
_cell_length_c 36.237(3)
_cell_measurement_reflns_used 3951
_cell_measurement_temperature 293(2)
_cell_measurement_theta_max 27.23
_cell_measurement_theta_min 2.555
_cell_volume 2794.3(5)
_computing_data_collection 'APEX2 (Bruker AXS Inc., Madison, Wisconsin, USA, 2012)'
_computing_molecular_graphics 'Olex2 1.5-alpha (Dolomanov et al., 2009)'
_computing_publication_material 'Olex2 1.5-alpha (Dolomanov et al., 2009)'
_computing_structure_refinement 'SHELXL-2019/2 (Sheldrick, 2019)'
_computing_structure_solution 'SHELXL-2019/2 (Sheldrick, 2019)'
_diffrn_ambient_temperature 293(2)
_diffrn_measured_fraction_theta_full 1.000
_diffrn_measured_fraction_theta_max 1.000
_diffrn_measurement_device_type 'CCD area detector'
_diffrn_measurement_method 'phi and omega scans'
_diffrn_radiation_type MoK\a
_diffrn_radiation_wavelength 0.71073
_diffrn_reflns_av_R_equivalents 0.1121
_diffrn_reflns_av_unetI/netI 0.0463
_diffrn_reflns_Laue_measured_fraction_full 1.000
_diffrn_reflns_Laue_measured_fraction_max 1.000
_diffrn_reflns_limit_h_max 11
_diffrn_reflns_limit_h_min -9
_diffrn_reflns_limit_k_max 9
_diffrn_reflns_limit_k_min -11
_diffrn_reflns_limit_l_max 43
_diffrn_reflns_limit_l_min -41
_diffrn_reflns_number 14235
_diffrn_reflns_point_group_measured_fraction_full 1.000
_diffrn_reflns_point_group_measured_fraction_max 1.000
_diffrn_reflns_theta_full 25.006
_diffrn_reflns_theta_max 25.006
_diffrn_reflns_theta_min 2.492
_exptl_absorpt_coefficient_mu 1.379
_exptl_absorpt_correction_T_max 0.9342
_exptl_absorpt_correction_T_min 0.8631
_exptl_absorpt_correction_type multi-scan
_exptl_absorpt_process_details sadabs
_exptl_crystal_colour yellow
_exptl_crystal_density_diffrn 1.618
_exptl_crystal_description block
_exptl_crystal_F_000 1416
_exptl_crystal_size_max 0.110
_exptl_crystal_size_mid 0.070
_exptl_crystal_size_min 0.050
_refine_diff_density_max 0.447
_refine_diff_density_min -0.592
_refine_diff_density_rms 0.073
_refine_ls_abs_structure_details
;
 Flack x determined using 392 quotients [(I+)-(I-)]/[(I+)+(I-)]
 (Parsons, Flack and Wagner, Acta Cryst. B69 (2013) 249-259).
;
_refine_ls_abs_structure_Flack 0.046(18)
_refine_ls_extinction_method none
_refine_ls_goodness_of_fit_ref 1.094
_refine_ls_hydrogen_treatment constr
_refine_ls_matrix_type full
_refine_ls_number_parameters 127
_refine_ls_number_reflns 1656
_refine_ls_number_restraints 0
_refine_ls_restrained_S_all 1.094
_refine_ls_R_factor_all 0.0725
_refine_ls_R_factor_gt 0.0590
_refine_ls_shift/su_max 0.000
_refine_ls_shift/su_mean 0.000
_refine_ls_structure_factor_coef Fsqd
_refine_ls_weighting_details 'w=1/[\s^2^(Fo^2^)+(0.0443P)^2^+4.4046P] where P=(Fo^2^+2Fc^2^)/3'
_refine_ls_weighting_scheme calc
_refine_ls_wR_factor_gt 0.1190
_refine_ls_wR_factor_ref 0.1258
_reflns_Friedel_coverage 0.528
_reflns_Friedel_fraction_full 1.000
_reflns_Friedel_fraction_max 1.000
_reflns_number_gt 1379
_reflns_number_total 1656
_reflns_threshold_expression 'I > 2\s(I)'
_cod_data_source_file d4dt00830h2.cif
_cod_data_source_block 200910a
_cod_depositor_comments 'Adding full bibliography for 7716752--7716760.cif.'
_cod_original_cell_volume 2794.2(7)
_cod_database_code 7716755
_shelx_shelxl_version_number 2019/2
_shelx_space_group_comment
;
The symmetry employed for this shelxl refinement is uniquely defined
by the following loop, which should always be used as a source of
symmetry information in preference to the above space-group names.
They are only intended as comments.
;
_shelx_estimated_absorpt_t_min 0.863
_shelx_estimated_absorpt_t_max 0.934

loop_
_space_group_symop_operation_xyz
'x, y, z'
'-y, x-y, z+2/3'
'-x+y, -x, z+1/3'
'-x, -y, z+1/2'
'y, -x+y, z+1/6'
'x-y, x, z+5/6'
'y, x, -z+2/3'
'x-y, -y, -z'
'-x, -x+y, -z+1/3'
'-y, -x, -z+1/6'
'-x+y, y, -z+1/2'
'x, x-y, -z+5/6'

loop_
_atom_site_label
_atom_site_type_symbol
_atom_site_fract_x
_atom_site_fract_y
_atom_site_fract_z
_atom_site_U_iso_or_equiv
_atom_site_adp_type
_atom_site_occupancy
_atom_site_site_symmetry_order
_atom_site_calc_flag
_atom_site_refinement_flags_posn
_atom_site_refinement_flags_adp
_atom_site_refinement_flags_occupancy
_atom_site_disorder_assembly
_atom_site_disorder_group
Zn1 Zn 0.91558(14) 0.45779(7) 0.916667 0.0438(3) Uani 1 2 d S T P A .
N1 N 0.8966(7) 0.4039(7) 0.97536(15) 0.0506(15) Uani 1 1 d . . . . .
H1A H 0.985765 0.403101 0.983100 0.061 Uiso 1 1 calc R U . . .
H1B H 0.887756 0.480013 0.987959 0.061 Uiso 1 1 calc R U . . .
N2 N 0.7292(7) 0.1954(7) 0.91469(17) 0.0555(15) Uani 1 1 d . . . . .
H2A H 0.630378 0.182644 0.910798 0.067 Uiso 1 1 calc R U . . .
H2B H 0.751479 0.145609 0.896623 0.067 Uiso 1 1 calc R U . . .
N3 N 1.1265(7) 0.7123(7) 0.92194(18) 0.0554(17) Uani 1 1 d . . . . .
H3A H 1.143783 0.767563 0.900629 0.066 Uiso 0.52(3) 1 d R U P A 1
H3B H 1.108466 0.766824 0.940001 0.066 Uiso 0.52(3) 1 d R U P A 1
H3'A H 1.109282 0.780223 0.907648 0.066 Uiso 0.48(3) 1 d R U P A 2
H3'B H 1.134315 0.745673 0.945492 0.066 Uiso 0.48(3) 1 d R U P A 2
N4 N 0.3121(8) 0.1469(9) 0.97271(19) 0.0661(19) Uani 1 1 d . . . . .
N5 N 0.1173(7) 0.1845(7) 1.00747(17) 0.0501(15) Uani 1 1 d . . . . .
O1 O 0.3431(8) 0.0451(8) 0.95836(19) 0.095(2) Uani 1 1 d . . . . .
O2 O 0.4081(7) 0.2974(8) 0.9691(2) 0.091(2) Uani 1 1 d . . . . .
O3 O 0.1671(7) 0.3258(7) 0.99457(17) 0.0650(15) Uani 1 1 d . . . . .
O4 O 0.0072(8) 0.1286(7) 1.03133(18) 0.0783(19) Uani 1 1 d . . . . .
C1 C 0.7514(11) 0.2430(11) 0.9814(2) 0.066(2) Uani 1 1 d . . . . .
H1C H 0.654501 0.253956 0.981808 0.079 Uiso 1 1 calc R U . . .
H1D H 0.759902 0.199939 1.005073 0.079 Uiso 1 1 calc R U . . .
C2 C 0.7353(11) 0.1260(10) 0.9512(2) 0.066(2) Uani 1 1 d . . . . .
H2C H 0.827943 0.108042 0.951932 0.080 Uiso 1 1 calc R U . . .
H2D H 0.636335 0.021539 0.954821 0.080 Uiso 1 1 calc R U . . .
C3 C 1.266(3) 0.691(3) 0.9310(8) 0.062(4) Uani 0.52(3) 1 d . . P A 1
H3C H 1.254522 0.645893 0.955536 0.074 Uiso 0.52(3) 1 calc R U P A 1
H3D H 1.367622 0.795430 0.929917 0.074 Uiso 0.52(3) 1 calc R U P A 1
C3' C 1.283(3) 0.721(4) 0.9114(8) 0.062(4) Uani 0.48(3) 1 d . . P A 2
H3'1 H 1.372916 0.813458 0.923891 0.074 Uiso 0.48(3) 1 calc R U P A 2
H3'2 H 1.299656 0.739381 0.885061 0.074 Uiso 0.48(3) 1 calc R U P A 2
C4 C 0.1740(9) 0.0837(9) 0.9953(2) 0.0505(17) Uani 1 1 d . . . . .

loop_
_atom_site_aniso_label
_atom_site_aniso_U_11
_atom_site_aniso_U_22
_atom_site_aniso_U_33
_atom_site_aniso_U_23
_atom_site_aniso_U_13
_atom_site_aniso_U_12
Zn1 0.0444(7) 0.0432(5) 0.0441(5) 0.0030(5) 0.000 0.0222(3)
N1 0.050(4) 0.051(4) 0.055(3) 0.000(3) 0.001(3) 0.028(3)
N2 0.055(4) 0.050(4) 0.057(3) 0.004(3) -0.004(3) 0.023(3)
N3 0.051(4) 0.057(4) 0.060(4) -0.005(3) 0.005(3) 0.029(3)
N4 0.055(4) 0.054(5) 0.080(5) -0.017(4) 0.001(4) 0.021(4)
N5 0.040(4) 0.044(4) 0.061(4) -0.005(3) -0.009(3) 0.016(3)
O1 0.071(4) 0.073(4) 0.129(5) -0.035(4) 0.024(4) 0.028(4)
O2 0.071(5) 0.053(4) 0.122(6) -0.003(4) 0.031(4) 0.010(3)
O3 0.060(4) 0.047(3) 0.089(4) 0.002(3) -0.014(3) 0.027(3)
O4 0.066(4) 0.066(4) 0.099(5) -0.005(3) 0.026(3) 0.029(3)
C1 0.067(5) 0.069(6) 0.055(4) 0.011(4) 0.006(4) 0.028(4)
C2 0.068(6) 0.048(5) 0.074(6) 0.020(4) 0.000(5) 0.022(4)
C3 0.040(6) 0.054(10) 0.083(14) -0.004(12) 0.000(12) 0.016(7)
C3' 0.040(6) 0.054(10) 0.083(14) -0.004(12) 0.000(12) 0.016(7)
C4 0.041(4) 0.041(4) 0.067(4) -0.005(4) 0.004(3) 0.018(3)

loop_
_atom_type_symbol
_atom_type_description
_atom_type_scat_dispersion_real
_atom_type_scat_dispersion_imag
_atom_type_scat_source
C C 0.0033 0.0016 'International Tables Vol C Tables 4.2.6.8 and 6.1.1.4'
H H 0.0000 0.0000 'International Tables Vol C Tables 4.2.6.8 and 6.1.1.4'
N N 0.0061 0.0033 'International Tables Vol C Tables 4.2.6.8 and 6.1.1.4'
O O 0.0106 0.0060 'International Tables Vol C Tables 4.2.6.8 and 6.1.1.4'
Zn Zn 0.2839 1.4301 'International Tables Vol C Tables 4.2.6.8 and 6.1.1.4'

loop_
_geom_angle_atom_site_label_1
_geom_angle_atom_site_label_2
_geom_angle_atom_site_label_3
_geom_angle
_geom_angle_site_symmetry_1
_geom_angle_site_symmetry_3
_geom_angle_publ_flag
N1 Zn1 N1 171.8(3) . 12_556 ?
N1 Zn1 N2 93.4(2) . 12_556 ?
N1 Zn1 N2 81.0(2) 12_556 12_556 ?
N1 Zn1 N2 81.0(2) . . ?
N1 Zn1 N2 93.4(2) 12_556 . ?
N2 Zn1 N2 92.8(4) 12_556 . ?
N1 Zn1 N3 95.3(2) . . ?
N1 Zn1 N3 91.0(2) 12_556 . ?
N2 Zn1 N3 94.3(2) 12_556 . ?
N2 Zn1 N3 172.2(2) . . ?
N1 Zn1 N3 91.0(2) . 12_556 ?
N1 Zn1 N3 95.3(2) 12_556 12_556 ?
N2 Zn1 N3 172.2(2) 12_556 12_556 ?
N2 Zn1 N3 94.3(2) . 12_556 ?
N3 Zn1 N3 78.9(3) . 12_556 ?
C1 N1 Zn1 108.2(4) . . ?
C1 N1 H1A 110.0 . . ?
Zn1 N1 H1A 110.0 . . ?
C1 N1 H1B 110.0 . . ?
Zn1 N1 H1B 110.0 . . ?
H1A N1 H1B 108.4 . . ?
C2 N2 Zn1 106.3(5) . . ?
C2 N2 H2A 110.5 . . ?
Zn1 N2 H2A 110.5 . . ?
C2 N2 H2B 110.5 . . ?
Zn1 N2 H2B 110.5 . . ?
H2A N2 H2B 108.7 . . ?
C3 N3 Zn1 104.6(11) . . ?
C3' N3 Zn1 111.5(12) . . ?
C3 N3 H3A 110.8 . . ?
Zn1 N3 H3A 110.8 . . ?
C3 N3 H3B 110.8 . . ?
Zn1 N3 H3B 110.8 . . ?
H3A N3 H3B 108.9 . . ?
C3' N3 H3'A 109.9 . . ?
Zn1 N3 H3'A 109.6 . . ?
C3' N3 H3'B 108.5 . . ?
Zn1 N3 H3'B 109.3 . . ?
H3'A N3 H3'B 108.0 . . ?
O1 N4 O2 121.0(7) . . ?
O1 N4 C4 116.3(7) . . ?
O2 N4 C4 122.5(7) . . ?
O4 N5 O3 119.6(7) . . ?
O4 N5 C4 117.4(7) . . ?
O3 N5 C4 122.9(6) . . ?
N1 C1 C2 110.5(7) . . ?
N1 C1 H1C 109.6 . . ?
C2 C1 H1C 109.6 . . ?
N1 C1 H1D 109.6 . . ?
C2 C1 H1D 109.6 . . ?
H1C C1 H1D 108.1 . . ?
N2 C2 C1 109.5(7) . . ?
N2 C2 H2C 109.8 . . ?
C1 C2 H2C 109.8 . . ?
N2 C2 H2D 109.8 . . ?
C1 C2 H2D 109.8 . . ?
H2C C2 H2D 108.2 . . ?
N3 C3 C3 106(2) . 12_556 ?
N3 C3 H3C 110.6 . . ?
C3 C3 H3C 110.6 12_556 . ?
N3 C3 H3D 110.6 . . ?
C3 C3 H3D 110.6 12_556 . ?
H3C C3 H3D 108.7 . . ?
N3 C3' C3' 111.3(16) . 12_556 ?
N3 C3' H3'1 109.4 . . ?
C3' C3' H3'1 109.4 12_556 . ?
N3 C3' H3'2 109.4 . . ?
C3' C3' H3'2 109.4 12_556 . ?
H3'1 C3' H3'2 108.0 . . ?
N5 C4 N4 119.7(7) . . ?
N5 C4 C4 120.1(5) . 8_557 ?
N4 C4 C4 120.1(6) . 8_557 ?

loop_
_geom_bond_atom_site_label_1
_geom_bond_atom_site_label_2
_geom_bond_distance
_geom_bond_site_symmetry_2
_geom_bond_publ_flag
Zn1 N1 2.173(6) . ?
Zn1 N1 2.173(6) 12_556 ?
Zn1 N2 2.208(6) 12_556 ?
Zn1 N2 2.208(6) . ?
Zn1 N3 2.233(6) . ?
Zn1 N3 2.233(6) 12_556 ?
N1 C1 1.466(10) . ?
N1 H1A 0.8900 . ?
N1 H1B 0.8900 . ?
N2 C2 1.489(9) . ?
N2 H2A 0.8900 . ?
N2 H2B 0.8900 . ?
N3 C3 1.47(3) . ?
N3 C3' 1.49(3) . ?
N3 H3A 0.9000 . ?
N3 H3B 0.9000 . ?
N3 H3'A 0.9000 . ?
N3 H3'B 0.9000 . ?
N4 O1 1.249(9) . ?
N4 O2 1.252(9) . ?
N4 C4 1.394(9) . ?
N5 O4 1.248(8) . ?
N5 O3 1.261(8) . ?
N5 C4 1.377(10) . ?
C1 C2 1.508(11) . ?
C1 H1C 0.9700 . ?
C1 H1D 0.9700 . ?
C2 H2C 0.9700 . ?
C2 H2D 0.9700 . ?
C3 C3 1.51(6) 12_556 ?
C3 H3C 0.9700 . ?
C3 H3D 0.9700 . ?
C3' C3' 1.55(6) 12_556 ?
C3' H3'1 0.9700 . ?
C3' H3'2 0.9700 . ?
C4 C4 1.411(15) 8_557 ?

loop_
_geom_hbond_atom_site_label_D
_geom_hbond_atom_site_label_H
_geom_hbond_atom_site_label_A
_geom_hbond_distance_DH
_geom_hbond_distance_HA
_geom_hbond_distance_DA
_geom_hbond_angle_DHA
_geom_hbond_site_symmetry_A
_geom_hbond_publ_flag
N1 H1A O3 0.89 2.21 3.069(8) 162.4 1_655 yes
N1 H1B O2 0.89 2.61 3.222(9) 126.2 8_667 yes
N1 H1B O3 0.89 2.18 3.050(8) 165.3 8_667 yes
N2 H2A O2 0.89 2.51 3.278(9) 145.2 12_556 yes
N2 H2B O3 0.89 2.61 3.371(9) 144.6 6_654 yes
N2 H2B O4 0.89 2.46 3.306(9) 158.9 6_654 yes
N3 H3A^a O3 0.90 2.32 3.201(9) 164.5 12_666 yes
N3 H3B^a O1 0.90 2.53 3.060(9) 117.8 1_665 yes
N3 H3A^a O3 0.90 2.32 3.201(9) 164.5 12_666 yes
N3 H3B^a O1 0.90 2.53 3.060(9) 117.8 1_665 yes
C1 H1C O2 0.97 2.60 3.552(11) 168.6 . yes
C2 H2C O4 0.97 2.58 3.354(11) 137.0 8_657 yes
C3'^b H3'1^b O1 0.97 2.65 3.29(3) 123.5 1_665 yes
C3'^b H3'2^b O3 0.97 2.55 3.26(3) 130.3 12_666 yes

loop_
_geom_torsion_atom_site_label_1
_geom_torsion_atom_site_label_2
_geom_torsion_atom_site_label_3
_geom_torsion_atom_site_label_4
_geom_torsion
_geom_torsion_site_symmetry_1
_geom_torsion_site_symmetry_2
_geom_torsion_site_symmetry_3
_geom_torsion_site_symmetry_4
_geom_torsion_publ_flag
Zn1 N1 C1 C2 40.0(8) . . . . ?
Zn1 N2 C2 C1 42.2(8) . . . . ?
N1 C1 C2 N2 -56.9(9) . . . . ?
Zn1 N3 C3 C3 51(2) . . . 12_556 ?
Zn1 N3 C3' C3' -33(3) . . . 12_556 ?
O4 N5 C4 N4 -170.9(7) . . . . ?
O3 N5 C4 N4 12.1(10) . . . . ?
O4 N5 C4 C4 10.8(11) . . . 8_557 ?
O3 N5 C4 C4 -166.3(7) . . . 8_557 ?
O1 N4 C4 N5 -170.0(7) . . . . ?
O2 N4 C4 N5 15.5(12) . . . . ?
O1 N4 C4 C4 8.3(12) . . . 8_557 ?
O2 N4 C4 C4 -166.2(8) . . . 8_557 ?
